data_7063333
loop_
_publ_author_name
'Oladipo, Segun D.'
'Luckay, Robert C.'

_publ_section_title
;
 Copper(ii) complexes derived from naphthalene-based halogenated Schiff
 bases: synthesis, structural analysis, DFT computational studies and in
 vitro biological activities
;
_journal_issue 30
_journal_name_full 'New Journal of Chemistry'
_journal_page_first 13276
_journal_page_last 13288
_journal_paper_doi 10.1039/D4NJ01621A
_journal_volume 48
_journal_year 2024
_chemical_formula_moiety 'C34 H18 Br2 Cl4 Cu N2 O2'
_chemical_formula_sum 'C34 H18 Br2 Cl4 Cu N2 O2'
_chemical_formula_weight 851.66
_space_group_crystal_system monoclinic
_space_group_IT_number 14
_space_group_name_Hall '-P 2ybc'
_space_group_name_H-M_alt 'P 1 21/c 1'
_atom_sites_solution_hydrogens geom
_atom_sites_solution_primary 'intrinsic phasing'
_atom_sites_solution_secondary difmap
_audit_creation_method SHELXL-2018/3
_audit_update_record
;
2024-03-07 deposited with the CCDC.	2024-07-03 downloaded from the CCDC.
;
_cell_angle_alpha 90
_cell_angle_beta 98.1150(10)
_cell_angle_gamma 90
_cell_formula_units_Z 4
_cell_length_a 18.9437(6)
_cell_length_b 9.0738(3)
_cell_length_c 22.7712(7)
_cell_measurement_reflns_used 3865
_cell_measurement_temperature 298(2)
_cell_measurement_theta_max 20.67
_cell_measurement_theta_min 2.42
_cell_volume 3875.0(2)
_computing_cell_refinement 'SAINT V8.40A (Bruker, 2019)'
_computing_data_collection 'APEX4 (Bruker, 2021)'
_computing_data_reduction 'SAINT V8.40A (Bruker, 2019)'
_computing_molecular_graphics 'X-Seed (Barbour, 2020; Atwood & Barbour, 2003)'
_computing_structure_refinement 'SHELXL-2018/3 (Sheldrick, 2018)'
_computing_structure_solution 'SHELXT 2018/2 (Sheldrick, 2018)'
_diffrn_ambient_temperature 298(2)
_diffrn_measured_fraction_theta_full 1.000
_diffrn_measured_fraction_theta_max 0.998
_diffrn_measurement_device 'three-circle diffractometer'
_diffrn_measurement_device_type 'Bruker APEX DUO CCD'
_diffrn_measurement_method '\f and \w scans'
_diffrn_radiation_type MoK\a
_diffrn_radiation_wavelength 0.71073
_diffrn_reflns_av_R_equivalents 0.1034
_diffrn_reflns_av_unetI/netI 0.0899
_diffrn_reflns_Laue_measured_fraction_full 1.000
_diffrn_reflns_Laue_measured_fraction_max 0.998
_diffrn_reflns_limit_h_max 21
_diffrn_reflns_limit_h_min -24
_diffrn_reflns_limit_k_max 11
_diffrn_reflns_limit_k_min -11
_diffrn_reflns_limit_l_max 27
_diffrn_reflns_limit_l_min -29
_diffrn_reflns_number 50048
_diffrn_reflns_point_group_measured_fraction_full 1.000
_diffrn_reflns_point_group_measured_fraction_max 0.998
_diffrn_reflns_theta_full 25.242
_diffrn_reflns_theta_max 27.491
_diffrn_reflns_theta_min 1.807
_diffrn_source 'microfocus sealed tube'
_diffrn_standards_number 0
_exptl_absorpt_coefficient_mu 2.931
_exptl_absorpt_correction_T_max 1.000
_exptl_absorpt_correction_T_min 0.757
_exptl_absorpt_correction_type multi-scan
_exptl_absorpt_process_details 'SADABS, 2016/2'
_exptl_crystal_colour orange
_exptl_crystal_density_diffrn 1.460
_exptl_crystal_description rod
_exptl_crystal_F_000 1676
_exptl_crystal_size_max 0.528
_exptl_crystal_size_mid 0.103
_exptl_crystal_size_min 0.058
_refine_diff_density_max 0.778
_refine_diff_density_min -0.895
_refine_diff_density_rms 0.068
_refine_ls_extinction_method none
_refine_ls_goodness_of_fit_ref 0.920
_refine_ls_hydrogen_treatment constr
_refine_ls_matrix_type full
_refine_ls_number_parameters 406
_refine_ls_number_reflns 8878
_refine_ls_number_restraints 0
_refine_ls_restrained_S_all 0.920
_refine_ls_R_factor_all 0.1515
_refine_ls_R_factor_gt 0.0604
_refine_ls_shift/su_max 0.001
_refine_ls_shift/su_mean 0.000
_refine_ls_structure_factor_coef Fsqd
_refine_ls_weighting_details 'w=1/[\s^2^(Fo^2^)+(0.0966P)^2^+1.5948P] where P=(Fo^2^+2Fc^2^)/3'
_refine_ls_weighting_scheme calc
_refine_ls_wR_factor_gt 0.1515
_refine_ls_wR_factor_ref 0.1970
_reflns_Friedel_coverage 0.000
_reflns_number_gt 3899
_reflns_number_total 8878
_reflns_threshold_expression 'I > 2\s(I)'
_cod_data_source_file d4nj01621a2.cif
_cod_data_source_block CuL2_2_a_sq
_cod_depositor_comments
;
The following automatic conversions were performed:

data item '_exptl_absorpt_correction_type' value 'Multi-scan' was
changed to 'multi-scan' in accordance with the
/home/data/users/saulius/crontab/automatic-downloads/rss-feeds/RSC/lib/dictionaries/cif_core.dic
dictionary named 'cif_core.dic' version 2.4.2 last updated on
2011-04-26.

Automatic conversion script
Id: cif_fix_values 8170 2020-07-09 18:12:32Z antanas 

 Adding full bibliography for 7063332--7063333.cif.
;
_cod_original_sg_symbol_H-M 'P 21/c'
_cod_database_code 7063333
_shelx_shelxl_version_number 2018/3
_shelx_space_group_comment
;
The symmetry employed for this shelxl refinement is uniquely defined
by the following loop, which should always be used as a source of
symmetry information in preference to the above space-group names.
They are only intended as comments.
;

loop_
_space_group_symop_operation_xyz
'x, y, z'
'-x, y+1/2, -z+1/2'
'-x, -y, -z'
'x, -y-1/2, z-1/2'

loop_
_atom_site_label
_atom_site_type_symbol
_atom_site_fract_x
_atom_site_fract_y
_atom_site_fract_z
_atom_site_U_iso_or_equiv
_atom_site_adp_type
_atom_site_occupancy
_atom_site_site_symmetry_order
_atom_site_calc_flag
_atom_site_refinement_flags_posn
_atom_site_refinement_flags_adp
_atom_site_refinement_flags_occupancy
_atom_site_disorder_assembly
_atom_site_disorder_group
Cu1 Cu 0.75148(4) 0.36702(7) 0.25137(3) 0.0549(2) Uani 1 1 d . . . . .
Br1 Br 0.78506(4) 1.02549(7) 0.43226(4) 0.0905(3) Uani 1 1 d . . . . .
Br1' Br 0.74839(7) -0.32021(9) 0.09818(5) 0.1483(5) Uani 1 1 d . . . . .
Cl1' Cl 0.71696(12) 0.27657(19) 0.06271(8) 0.1005(7) Uani 1 1 d . . . . .
Cl2' Cl 0.67639(13) 0.04442(19) 0.27278(8) 0.1047(7) Uani 1 1 d . . . . .
Cl2 Cl 0.87298(15) 0.6735(2) 0.25973(11) 0.1311(10) Uani 1 1 d . . . . .
Cl1 Cl 0.74386(15) 0.42678(19) 0.42821(10) 0.1318(10) Uani 1 1 d . . . . .
O1 O 0.8211(2) 0.2426(4) 0.22666(16) 0.0628(10) Uani 1 1 d . . . . .
N1 N 0.8190(2) 0.4247(4) 0.32090(19) 0.0504(11) Uani 1 1 d . . . . .
N1' N 0.6812(2) 0.2864(5) 0.18845(19) 0.0530(11) Uani 1 1 d . . . . .
O1' O 0.6864(2) 0.5115(5) 0.26941(18) 0.0757(12) Uani 1 1 d . . . . .
C12 C 0.8106(3) 0.5628(5) 0.3480(2) 0.0489(13) Uani 1 1 d . . . . .
C1' C 0.6271(3) 0.5521(6) 0.2390(3) 0.0605(15) Uani 1 1 d . . . . .
C11' C 0.6220(3) 0.3522(6) 0.1671(3) 0.0586(15) Uani 1 1 d . . . . .
H11' H 0.593752 0.304893 0.136000 0.070 Uiso 1 1 calc R U . . .
C10' C 0.5958(3) 0.4878(6) 0.1860(3) 0.0567(14) Uani 1 1 d . . . . .
C11 C 0.8750(3) 0.3481(5) 0.3424(2) 0.0522(14) Uani 1 1 d . . . . .
H11 H 0.900785 0.381546 0.377643 0.063 Uiso 1 1 calc R U . . .
C10 C 0.9006(3) 0.2182(5) 0.3172(2) 0.0488(13) Uani 1 1 d . . . . .
C15 C 0.7934(3) 0.8387(6) 0.3971(3) 0.0621(16) Uani 1 1 d . . . . .
C9 C 0.9597(3) 0.1374(6) 0.3497(3) 0.0589(15) Uani 1 1 d . . . . .
C1 C 0.8749(3) 0.1792(6) 0.2586(3) 0.0533(14) Uani 1 1 d . . . . .
C4 C 0.9949(3) 0.0294(6) 0.3193(3) 0.0594(15) Uani 1 1 d . . . . .
C12' C 0.6944(3) 0.1457(6) 0.1655(2) 0.0550(14) Uani 1 1 d . . . . .
C13 C 0.7759(3) 0.5810(6) 0.3965(3) 0.0628(16) Uani 1 1 d . . . . .
C3 C 0.9688(4) -0.0016(6) 0.2593(3) 0.0749(19) Uani 1 1 d . . . . .
H3 H 0.992067 -0.072096 0.239395 0.090 Uiso 1 1 calc R U . . .
C9' C 0.5313(3) 0.5500(7) 0.1533(3) 0.0677(17) Uani 1 1 d . . . . .
C14 C 0.7673(3) 0.7159(6) 0.4212(3) 0.0670(17) Uani 1 1 d . . . . .
H14 H 0.743789 0.724101 0.454306 0.080 Uiso 1 1 calc R U . . .
C17 C 0.8339(3) 0.6904(6) 0.3235(3) 0.0647(16) Uani 1 1 d . . . . .
C2 C 0.9113(3) 0.0675(7) 0.2299(3) 0.0651(16) Uani 1 1 d . . . . .
H2 H 0.895085 0.042441 0.190718 0.078 Uiso 1 1 calc R U . . .
C16 C 0.8273(3) 0.8279(6) 0.3477(3) 0.0698(18) Uani 1 1 d . . . . .
H16 H 0.845256 0.911103 0.331189 0.084 Uiso 1 1 calc R U . . .
C14' C 0.7282(4) -0.0122(7) 0.0885(3) 0.079(2) Uani 1 1 d . . . . .
H14' H 0.738989 -0.024387 0.050224 0.095 Uiso 1 1 calc R U . . .
C13' C 0.7124(3) 0.1249(6) 0.1090(3) 0.0652(16) Uani 1 1 d . . . . .
C8 C 0.9851(3) 0.1566(7) 0.4102(3) 0.0729(18) Uani 1 1 d . . . . .
H8 H 0.962810 0.225416 0.431669 0.088 Uiso 1 1 calc R U . . .
C2' C 0.5902(4) 0.6738(7) 0.2617(3) 0.0766(19) Uani 1 1 d . . . . .
H2' H 0.608880 0.715836 0.297805 0.092 Uiso 1 1 calc R U . . .
C4' C 0.4981(3) 0.6697(7) 0.1773(3) 0.0681(17) Uani 1 1 d . . . . .
C17' C 0.6947(3) 0.0218(6) 0.2013(3) 0.0670(17) Uani 1 1 d . . . . .
C3' C 0.5296(4) 0.7280(7) 0.2320(4) 0.083(2) Uani 1 1 d . . . . .
H3' H 0.507632 0.806841 0.248222 0.100 Uiso 1 1 calc R U . . .
C16' C 0.7115(4) -0.1162(6) 0.1822(3) 0.082(2) Uani 1 1 d . . . . .
H16' H 0.711853 -0.197246 0.207194 0.098 Uiso 1 1 calc R U . . .
C5 C 1.0530(4) -0.0486(7) 0.3504(4) 0.084(2) Uani 1 1 d . . . . .
H5 H 1.075900 -0.119555 0.330499 0.100 Uiso 1 1 calc R U . . .
C5' C 0.4353(4) 0.7302(9) 0.1459(4) 0.095(2) Uani 1 1 d . . . . .
H5' H 0.413153 0.808125 0.162595 0.114 Uiso 1 1 calc R U . . .
C15' C 0.7276(4) -0.1322(7) 0.1265(3) 0.083(2) Uani 1 1 d . . . . .
C7 C 1.0408(4) 0.0790(8) 0.4386(3) 0.091(2) Uani 1 1 d . . . . .
H7 H 1.055183 0.094599 0.478855 0.109 Uiso 1 1 calc R U . . .
C8' C 0.5009(4) 0.4990(9) 0.0979(4) 0.103(3) Uani 1 1 d . . . . .
H8' H 0.522615 0.421566 0.080556 0.123 Uiso 1 1 calc R U . . .
C6 C 1.0763(4) -0.0226(8) 0.4087(4) 0.087(2) Uani 1 1 d . . . . .
H6 H 1.115701 -0.072719 0.428155 0.105 Uiso 1 1 calc R U . . .
C6' C 0.4065(4) 0.6783(11) 0.0924(4) 0.115(3) Uani 1 1 d . . . . .
H6' H 0.365413 0.720952 0.072202 0.138 Uiso 1 1 calc R U . . .
C7' C 0.4388(5) 0.5604(11) 0.0675(4) 0.124(3) Uani 1 1 d . . . . .
H7' H 0.419062 0.522720 0.030904 0.149 Uiso 1 1 calc R U . . .

loop_
_atom_site_aniso_label
_atom_site_aniso_U_11
_atom_site_aniso_U_22
_atom_site_aniso_U_33
_atom_site_aniso_U_23
_atom_site_aniso_U_13
_atom_site_aniso_U_12
Cu1 0.0675(5) 0.0461(4) 0.0517(4) -0.0079(3) 0.0107(3) 0.0038(3)
Br1 0.1244(7) 0.0449(3) 0.1055(6) -0.0201(4) 0.0273(5) 0.0097(4)
Br1' 0.2687(14) 0.0565(5) 0.1378(8) -0.0190(5) 0.0912(9) 0.0306(6)
Cl1' 0.180(2) 0.0603(10) 0.0672(11) 0.0041(9) 0.0393(12) 0.0087(12)
Cl2' 0.184(2) 0.0622(10) 0.0818(12) 0.0032(9) 0.0670(13) 0.0113(12)
Cl2 0.220(3) 0.0580(10) 0.1460(19) 0.0020(11) 0.1337(19) 0.0028(13)
Cl1 0.240(3) 0.0544(10) 0.1279(17) -0.0169(11) 0.1205(19) -0.0413(14)
O1 0.074(3) 0.064(2) 0.052(2) -0.0107(19) 0.014(2) 0.002(2)
N1 0.067(3) 0.036(2) 0.050(3) -0.004(2) 0.012(2) -0.004(2)
N1' 0.066(3) 0.039(2) 0.055(3) -0.008(2) 0.012(2) 0.002(2)
O1' 0.076(3) 0.073(3) 0.074(3) -0.027(2) -0.005(2) 0.017(2)
C12 0.062(3) 0.036(3) 0.050(3) -0.006(2) 0.012(3) -0.006(2)
C1' 0.072(4) 0.043(3) 0.071(4) -0.004(3) 0.024(3) 0.000(3)
C11' 0.069(4) 0.050(3) 0.058(4) -0.010(3) 0.014(3) -0.005(3)
C10' 0.063(4) 0.051(3) 0.059(4) -0.007(3) 0.021(3) 0.003(3)
C11 0.063(4) 0.039(3) 0.056(3) -0.003(3) 0.011(3) -0.010(3)
C10 0.058(3) 0.037(3) 0.055(3) -0.005(2) 0.019(3) -0.006(3)
C15 0.079(4) 0.038(3) 0.068(4) -0.009(3) 0.006(3) 0.010(3)
C9 0.062(4) 0.044(3) 0.072(4) 0.000(3) 0.014(3) 0.001(3)
C1 0.057(4) 0.045(3) 0.061(4) 0.001(3) 0.020(3) 0.001(3)
C4 0.066(4) 0.045(3) 0.070(4) -0.001(3) 0.020(3) -0.001(3)
C12' 0.069(4) 0.044(3) 0.052(3) -0.007(3) 0.009(3) -0.001(3)
C13 0.096(5) 0.041(3) 0.054(4) -0.005(3) 0.024(3) -0.010(3)
C3 0.091(5) 0.046(3) 0.095(5) -0.008(3) 0.042(4) 0.012(3)
C9' 0.063(4) 0.066(4) 0.077(5) -0.006(3) 0.019(4) 0.004(3)
C14 0.097(5) 0.053(4) 0.058(4) -0.010(3) 0.033(3) -0.005(3)
C17 0.085(4) 0.045(3) 0.072(4) -0.004(3) 0.037(3) 0.001(3)
C2 0.078(4) 0.063(4) 0.059(4) -0.015(3) 0.029(3) 0.001(3)
C16 0.096(5) 0.032(3) 0.089(5) 0.002(3) 0.040(4) -0.001(3)
C14' 0.123(6) 0.054(4) 0.069(4) -0.020(3) 0.038(4) -0.007(4)
C13' 0.086(4) 0.051(3) 0.062(4) -0.001(3) 0.020(3) -0.004(3)
C8 0.080(5) 0.066(4) 0.069(4) -0.011(3) -0.003(4) 0.012(4)
C2' 0.086(5) 0.071(4) 0.075(4) -0.018(4) 0.018(4) 0.013(4)
C4' 0.061(4) 0.060(4) 0.087(5) 0.005(4) 0.025(4) 0.010(3)
C17' 0.088(5) 0.053(3) 0.065(4) -0.008(3) 0.027(3) 0.002(3)
C3' 0.091(5) 0.064(4) 0.103(6) -0.006(4) 0.037(5) 0.021(4)
C16' 0.132(6) 0.043(3) 0.081(5) 0.002(3) 0.049(4) 0.011(4)
C5 0.086(5) 0.059(4) 0.109(6) -0.001(4) 0.025(5) 0.013(4)
C5' 0.078(5) 0.097(6) 0.117(7) 0.009(5) 0.033(5) 0.028(5)
C15' 0.115(6) 0.048(4) 0.095(5) -0.010(4) 0.044(4) 0.009(4)
C7 0.100(6) 0.078(5) 0.086(5) -0.003(4) -0.014(4) 0.022(4)
C8' 0.096(6) 0.105(6) 0.102(6) -0.019(5) -0.007(5) 0.032(5)
C6 0.076(5) 0.069(4) 0.112(6) -0.005(4) -0.005(4) 0.025(4)
C6' 0.085(6) 0.126(8) 0.130(8) -0.005(6) 0.003(6) 0.035(5)
C7' 0.097(6) 0.145(8) 0.118(7) -0.027(6) -0.027(5) 0.035(6)

loop_
_atom_type_symbol
_atom_type_description
_atom_type_scat_dispersion_real
_atom_type_scat_dispersion_imag
_atom_type_scat_source
C C 0.0033 0.0016 'International Tables Vol C Tables 4.2.6.8 and 6.1.1.4'
H H 0.0000 0.0000 'International Tables Vol C Tables 4.2.6.8 and 6.1.1.4'
N N 0.0061 0.0033 'International Tables Vol C Tables 4.2.6.8 and 6.1.1.4'
O O 0.0106 0.0060 'International Tables Vol C Tables 4.2.6.8 and 6.1.1.4'
Cl Cl 0.1484 0.1585 'International Tables Vol C Tables 4.2.6.8 and 6.1.1.4'
Cu Cu 0.3201 1.2651 'International Tables Vol C Tables 4.2.6.8 and 6.1.1.4'
Br Br -0.2901 2.4595 'International Tables Vol C Tables 4.2.6.8 and 6.1.1.4'

loop_
_geom_angle_atom_site_label_1
_geom_angle_atom_site_label_2
_geom_angle_atom_site_label_3
_geom_angle
_geom_angle_site_symmetry_1
_geom_angle_site_symmetry_3
_geom_angle_publ_flag
O1 Cu1 O1' 172.11(18) . . ?
O1 Cu1 N1 89.84(17) . . ?
O1' Cu1 N1 90.59(18) . . ?
O1 Cu1 N1' 89.40(17) . . ?
O1' Cu1 N1' 91.23(18) . . ?
N1 Cu1 N1' 172.20(17) . . ?
C1 O1 Cu1 128.7(3) . . ?
C11 N1 C12 116.3(4) . . ?
C11 N1 Cu1 124.3(3) . . ?
C12 N1 Cu1 119.2(4) . . ?
C11' N1' C12' 117.6(5) . . ?
C11' N1' Cu1 124.3(4) . . ?
C12' N1' Cu1 118.1(4) . . ?
C1' O1' Cu1 129.0(4) . . ?
C13 C12 C17 116.1(5) . . ?
C13 C12 N1 123.6(5) . . ?
C17 C12 N1 120.2(5) . . ?
O1' C1' C10' 125.3(5) . . ?
O1' C1' C2' 117.2(6) . . ?
C10' C1' C2' 117.6(6) . . ?
N1' C11' C10' 127.2(5) . . ?
C1' C10' C11' 120.2(6) . . ?
C1' C10' C9' 120.3(5) . . ?
C11' C10' C9' 119.1(5) . . ?
N1 C11 C10 126.5(5) . . ?
C1 C10 C11 120.0(5) . . ?
C1 C10 C9 119.8(5) . . ?
C11 C10 C9 119.6(5) . . ?
C14 C15 C16 120.6(5) . . ?
C14 C15 Br1 120.3(4) . . ?
C16 C15 Br1 119.1(4) . . ?
C4 C9 C8 116.4(5) . . ?
C4 C9 C10 118.8(5) . . ?
C8 C9 C10 124.8(5) . . ?
O1 C1 C10 124.1(5) . . ?
O1 C1 C2 116.5(5) . . ?
C10 C1 C2 119.2(5) . . ?
C3 C4 C5 121.7(6) . . ?
C3 C4 C9 119.0(6) . . ?
C5 C4 C9 119.2(6) . . ?
C13' C12' C17' 116.9(5) . . ?
C13' C12' N1' 122.9(5) . . ?
C17' C12' N1' 120.1(5) . . ?
C12 C13 C14 122.5(5) . . ?
C12 C13 Cl1 118.4(4) . . ?
C14 C13 Cl1 119.1(4) . . ?
C2 C3 C4 122.2(6) . . ?
C8' C9' C4' 117.3(6) . . ?
C8' C9' C10' 123.2(6) . . ?
C4' C9' C10' 119.5(6) . . ?
C13 C14 C15 119.6(5) . . ?
C12 C17 C16 123.0(5) . . ?
C12 C17 Cl2 117.6(4) . . ?
C16 C17 Cl2 119.4(4) . . ?
C3 C2 C1 120.6(6) . . ?
C15 C16 C17 118.2(5) . . ?
C13' C14' C15' 118.4(6) . . ?
C14' C13' C12' 122.0(6) . . ?
C14' C13' Cl1' 118.5(5) . . ?
C12' C13' Cl1' 119.5(4) . . ?
C7 C8 C9 122.6(6) . . ?
C3' C2' C1' 121.6(6) . . ?
C9' C4' C3' 118.5(6) . . ?
C9' C4' C5' 119.8(7) . . ?
C3' C4' C5' 121.7(7) . . ?
C12' C17' C16' 122.2(5) . . ?
C12' C17' Cl2' 118.2(4) . . ?
C16' C17' Cl2' 119.5(5) . . ?
C2' C3' C4' 122.4(6) . . ?
C15' C16' C17' 119.1(6) . . ?
C6 C5 C4 121.7(6) . . ?
C6' C5' C4' 121.8(7) . . ?
C16' C15' C14' 121.4(6) . . ?
C16' C15' Br1' 120.2(5) . . ?
C14' C15' Br1' 118.4(5) . . ?
C8 C7 C6 121.0(7) . . ?
C9' C8' C7' 122.0(7) . . ?
C5 C6 C7 118.9(7) . . ?
C5' C6' C7' 119.4(8) . . ?
C6' C7' C8' 119.7(8) . . ?

loop_
_geom_bond_atom_site_label_1
_geom_bond_atom_site_label_2
_geom_bond_distance
_geom_bond_site_symmetry_2
_geom_bond_publ_flag
Cu1 O1 1.882(4) . ?
Cu1 O1' 1.885(4) . ?
Cu1 N1 1.961(4) . ?
Cu1 N1' 1.955(4) . ?
Br1 C15 1.891(5) . ?
Br1' C15' 1.884(6) . ?
Cl1' C13' 1.743(6) . ?
Cl2' C17' 1.725(6) . ?
Cl2 C17 1.727(6) . ?
Cl1 C13 1.723(6) . ?
O1 C1 1.300(6) . ?
N1 C11 1.305(6) . ?
N1 C12 1.415(6) . ?
N1' C11' 1.304(7) . ?
N1' C12' 1.415(6) . ?
O1' C1' 1.287(7) . ?
C12 C13 1.374(7) . ?
C12 C17 1.384(7) . ?
C1' C10' 1.395(8) . ?
C1' C2' 1.441(8) . ?
C11' C10' 1.416(7) . ?
C10' C9' 1.453(8) . ?
C11 C10 1.426(7) . ?
C10 C1 1.400(7) . ?
C10 C9 1.451(7) . ?
C15 C14 1.365(8) . ?
C15 C16 1.374(8) . ?
C9 C4 1.418(7) . ?
C9 C8 1.406(8) . ?
C1 C2 1.434(7) . ?
C4 C3 1.415(9) . ?
C4 C5 1.413(9) . ?
C12' C13' 1.390(8) . ?
C12' C17' 1.387(8) . ?
C13 C14 1.367(7) . ?
C3 C2 1.350(8) . ?
C9' C8' 1.390(9) . ?
C9' C4' 1.404(8) . ?
C17 C16 1.377(7) . ?
C14' C13' 1.377(8) . ?
C14' C15' 1.391(9) . ?
C8 C7 1.353(8) . ?
C2' C3' 1.340(9) . ?
C4' C3' 1.408(9) . ?
C4' C5' 1.409(9) . ?
C17' C16' 1.378(8) . ?
C16' C15' 1.353(8) . ?
C5 C6 1.359(9) . ?
C5' C6' 1.349(11) . ?
C7 C6 1.377(9) . ?
C8' C7' 1.393(10) . ?
C6' C7' 1.392(11) . ?
